data_2102941
loop_
_publ_author_name
'Billing, David G.'
'Lemmerer, Andreas'

_publ_section_title
;
 Synthesis, characterization and phase transitions in the
 inorganic--organic layered perovskite-type hybrids
 [(C~<i>n~</i>H~2<i>n~+1</i>NH~3~)~2~PbI~4~], <i>n</i> = 4, 5 and 6
;
_journal_issue 5
_journal_name_full 'Acta Crystallographica Section B'
_journal_page_first 735
_journal_page_last 747
_journal_paper_doi 10.1107/S0108768107031758
_journal_volume 63
_journal_year 2007
_chemical_formula_moiety '2(C5 H14 N), I4 Pb'
_chemical_formula_sum 'C10 H28 I4 N2 Pb'
_chemical_formula_weight 891.13
_chemical_name_systematic
;
  bis(pentylammonium)tetraiodoplumbate(II)
;
_space_group_IT_number 61
_symmetry_cell_setting orthorhombic
_symmetry_space_group_name_Hall '-P 2ac 2ab'
_symmetry_space_group_name_H-M 'P b c a'
_atom_sites_solution_hydrogens geom
_atom_sites_solution_primary direct
_atom_sites_solution_secondary difmap
_audit_conform_dict_name cif_core.dic
_audit_conform_dict_version 2.3
_audit_creation_method 'WinGX routine CIF_UPDATE'
_cell_angle_alpha 90
_cell_angle_beta 90
_cell_angle_gamma 90
_cell_formula_units_Z 4
_cell_length_a 9.0078(10)
_cell_length_b 8.7310(10)
_cell_length_c 29.956(4)
_cell_measurement_reflns_used 4614
_cell_measurement_temperature 333(2)
_cell_measurement_theta_max 28.86
_cell_measurement_theta_min 2.64
_cell_volume 2356.0(5)
_computing_cell_refinement 'SAINT-Plus (Bruker, 2004)'
_computing_data_collection 'APEX2 (Bruker, 2005)'
_computing_data_reduction 'SAINT-Plus and XPREP (Bruker 2004)'
_computing_molecular_graphics
;
Ortep-3 for Windows (Farrugia, 1997) and DIAMOND (Brandenburg, 1999)
;
_computing_publication_material
;
WinGX publication routines (Farrugia, 1999) and PLATON (Spek, 2003)
;
_computing_structure_refinement 'SHELXL-97 (Sheldrick, 1997b)'
_computing_structure_solution 'SHELXS-97 (Sheldrick, 1997a)'
_diffrn_ambient_temperature 333(2)
_diffrn_measured_fraction_theta_full 1
_diffrn_measured_fraction_theta_max 1
_diffrn_measurement_device_type 'Bruker APEX II CCD area detector'
_diffrn_measurement_method '\w scans'
_diffrn_radiation_monochromator graphite
_diffrn_radiation_source 'fine-focus sealed tube'
_diffrn_radiation_type MoK\a
_diffrn_radiation_wavelength 0.71073
_diffrn_reflns_av_R_equivalents 0.0659
_diffrn_reflns_limit_h_max 10
_diffrn_reflns_limit_h_min -9
_diffrn_reflns_limit_k_max 10
_diffrn_reflns_limit_k_min -6
_diffrn_reflns_limit_l_max 36
_diffrn_reflns_limit_l_min -31
_diffrn_reflns_number 11216
_diffrn_reflns_theta_full 25.5
_diffrn_reflns_theta_max 25.5
_diffrn_reflns_theta_min 2.64
_diffrn_standards_number 0
_exptl_absorpt_coefficient_mu 12.393
_exptl_absorpt_correction_T_max 0.1762
_exptl_absorpt_correction_T_min 0.0168
_exptl_absorpt_correction_type integration
_exptl_absorpt_process_details 'Bruker XPREP (Bruker, 2004)'
_exptl_crystal_colour red
_exptl_crystal_density_diffrn 2.512
_exptl_crystal_density_meas 0
_exptl_crystal_density_method 'not measured'
_exptl_crystal_description plate
_exptl_crystal_F_000 1584
_exptl_crystal_size_max 0.5
_exptl_crystal_size_mid 0.45
_exptl_crystal_size_min 0.14
_refine_diff_density_max 2.172
_refine_diff_density_min -2.668
_refine_ls_extinction_method none
_refine_ls_goodness_of_fit_ref 1.318
_refine_ls_hydrogen_treatment constr
_refine_ls_matrix_type full
_refine_ls_number_parameters 79
_refine_ls_number_reflns 2194
_refine_ls_number_restraints 48
_refine_ls_restrained_S_all 1.304
_refine_ls_R_factor_all 0.1546
_refine_ls_R_factor_gt 0.124
_refine_ls_shift/su_max 0.003
_refine_ls_shift/su_mean 0.001
_refine_ls_structure_factor_coef Fsqd
_refine_ls_weighting_details 'calc w=1/[\s^2^(Fo^2^)+(0.0000P)^2^+291.1164P] where P=(Fo^2^+2Fc^2^)/3'
_refine_ls_weighting_scheme calc
_refine_ls_wR_factor_gt 0.2711
_refine_ls_wR_factor_ref 0.2835
_reflns_number_gt 1566
_reflns_number_total 2194
_reflns_threshold_expression >2sigma(I)
_cod_data_source_file bs5044.cif
_cod_data_source_block 2c
_cod_depositor_comments
;
The following automatic conversions were performed:
'_symmetry_cell_setting' value 'Orthorhombic' changed to 'orthorhombic'
according to '/home/saulius/struct/CIF-dictionaries/cif_core.dic'
dictionary named 'cif_core.dic' version 2.4.1 from 2010-06-29.

Automatic conversion script
Id: cif_fix_enum 1527 2010-12-29 10:47:43Z saulius 

The following automatic conversions were performed:

'_symmetry_cell_setting' value 'Orthorhombic' changed to
'orthorhombic' according to
/home/saulius/struct/CIF-dictionaries/cif_core.dic dictionary named
'cif_core.dic' version 2.4.1 from 2010-06-29.

Automatic conversion script
Id: cif_fix_values 1715 2011-07-08 13:25:40Z adriana 
;
_cod_original_sg_symbol_H-M Pbca
_cod_database_code 2102941

loop_
_symmetry_equiv_pos_as_xyz
'x, y, z'
'-x+1/2, -y, z+1/2'
'-x, y+1/2, -z+1/2'
'x+1/2, -y+1/2, -z'
'-x, -y, -z'
'x-1/2, y, -z-1/2'
'x, -y-1/2, z-1/2'
'-x-1/2, y-1/2, z'

loop_
_atom_site_type_symbol
_atom_site_label
_atom_site_fract_x
_atom_site_fract_y
_atom_site_fract_z
_atom_site_U_iso_or_equiv
_atom_site_adp_type
_atom_site_calc_flag
_atom_site_refinement_flags
_atom_site_occupancy
C C1 0.973(8) 0.468(9) 0.894(2) 0.27(2) Uani d DU 1
H H1D 0.8735 0.4994 0.9025 0.326 Uiso calc R 1
H H1E 0.9894 0.3654 0.9052 0.326 Uiso calc R 1
C C2 0.986(7) 0.469(11) 0.843(2) 0.28(2) Uani d DU 1
H H2A 1.007 0.5721 0.8334 0.333 Uiso calc R 1
H H2B 1.069 0.4045 0.8348 0.333 Uiso calc R 1
C C3 0.847(5) 0.412(10) 0.820(2) 0.29(2) Uani d DU 1
H H3A 0.7826 0.4984 0.814 0.342 Uiso calc R 1
H H3B 0.7941 0.3431 0.84 0.342 Uiso calc R 1
C C4 0.878(9) 0.328(6) 0.777(3) 0.29(3) Uani d DU 1
H H4A 0.9555 0.2528 0.7816 0.347 Uiso calc R 1
H H4B 0.7896 0.2745 0.7672 0.347 Uiso calc R 1
C C5 0.927(11) 0.435(10) 0.739(2) 0.30(3) Uani d DU 1
H H5A 0.9098 0.3869 0.7109 0.45 Uiso calc R 1
H H5B 1.0313 0.457 0.7423 0.45 Uiso calc R 1
H H5C 0.8718 0.5288 0.7409 0.45 Uiso calc R 1
N N1 1.080(6) 0.572(7) 0.914(2) 0.25(3) Uani d DU 1
H H1A 1.0679 0.5735 0.9432 0.375 Uiso calc R 1
H H1B 1.0672 0.6654 0.9027 0.375 Uiso calc R 1
H H1C 1.1716 0.5395 0.9074 0.375 Uiso calc R 1
I I1 1.0425(4) 0.9841(4) 0.89404(13) 0.1034(12) Uani d . 1
I I2 0.7090(3) 1.2066(3) 0.99199(13) 0.0927(11) Uani d . 1
Pb Pb1 1 1 1 0.0610(6) Uani d S 1

loop_
_atom_site_aniso_label
_atom_site_aniso_U_11
_atom_site_aniso_U_22
_atom_site_aniso_U_33
_atom_site_aniso_U_12
_atom_site_aniso_U_13
_atom_site_aniso_U_23
C1 0.15(4) 0.20(4) 0.46(7) -0.05(3) 0.11(4) -0.03(5)
C2 0.17(4) 0.20(4) 0.46(7) -0.05(3) 0.10(5) -0.02(5)
C3 0.18(4) 0.21(4) 0.47(7) -0.05(3) 0.10(5) -0.03(5)
C4 0.19(4) 0.21(5) 0.46(7) -0.05(3) 0.09(5) -0.03(5)
C5 0.22(5) 0.21(5) 0.46(7) -0.06(5) 0.09(5) -0.02(5)
N1 0.11(4) 0.19(5) 0.46(7) -0.02(3) 0.11(4) -0.02(5)
I1 0.099(2) 0.104(3) 0.108(3) 0.019(2) -0.0040(19) 0.009(2)
I2 0.0608(15) 0.0622(16) 0.155(3) 0.0314(13) -0.0187(18) -0.011(2)
Pb1 0.0358(8) 0.0403(9) 0.1069(17) 0.0003(8) 0.0014(10) 0.0057(13)

loop_
_atom_type_symbol
_atom_type_description
_atom_type_scat_dispersion_real
_atom_type_scat_dispersion_imag
_atom_type_scat_source
C C 0.0033 0.0016 'International Tables Vol C Tables 4.2.6.8 and 6.1.1.4'
H H 0 0 'International Tables Vol C Tables 4.2.6.8 and 6.1.1.4'
N N 0.0061 0.0033 'International Tables Vol C Tables 4.2.6.8 and 6.1.1.4'
I I -0.4742 1.8119 'International Tables Vol C Tables 4.2.6.8 and 6.1.1.4'
Pb Pb -3.3944 10.1111 'International Tables Vol C Tables 4.2.6.8 and 6.1.1.4'

loop_
_exptl_crystal_face_index_h
_exptl_crystal_face_index_k
_exptl_crystal_face_index_l
_exptl_crystal_face_perp_dist
0 0 1 0.07
0 0 -1 0.07
1 0 0 0.23
-1 0 0 0.23
0 -1 0 0.25
0 1 0 0.25

loop_
_geom_angle_atom_site_label_1
_geom_angle_atom_site_label_2
_geom_angle_atom_site_label_3
_geom_angle_site_symmetry_1
_geom_angle_site_symmetry_3
_geom_angle
N1 C1 C2 . . 110.7(16)
N1 C1 H1D . . 109.5
C2 C1 H1D . . 109.5
N1 C1 H1E . . 109.5
C2 C1 H1E . . 109.5
H1D C1 H1E . . 108.1
C3 C2 C1 . . 113.2(16)
C3 C2 H2A . . 108.9
C1 C2 H2A . . 108.9
C3 C2 H2B . . 108.9
C1 C2 H2B . . 108.9
H2A C2 H2B . . 107.8
C2 C3 C4 . . 113.4(16)
C2 C3 H3A . . 108.9
C4 C3 H3A . . 108.9
C2 C3 H3B . . 108.9
C4 C3 H3B . . 108.9
H3A C3 H3B . . 107.7
C5 C4 C3 . . 113.1(16)
C5 C4 H4A . . 109
C3 C4 H4A . . 109
C5 C4 H4B . . 109
C3 C4 H4B . . 109
H4A C4 H4B . . 107.8
C4 C5 H5A . . 109.5
C4 C5 H5B . . 109.5
H5A C5 H5B . . 109.5
C4 C5 H5C . . 109.5
H5A C5 H5C . . 109.5
H5B C5 H5C . . 109.5
C1 N1 H1A . . 109.5
C1 N1 H1B . . 109.5
H1A N1 H1B . . 109.5
C1 N1 H1C . . 109.5
H1A N1 H1C . . 109.5
H1B N1 H1C . . 109.5
Pb1 I2 Pb1 4_477 . 159.01(11)
I2 Pb1 I2 8_755 4_577 180
I2 Pb1 I2 8_755 5_777 92.095(19)
I2 Pb1 I2 4_577 5_777 87.91(2)
I2 Pb1 I2 8_755 . 87.91(2)
I2 Pb1 I2 4_577 . 92.095(19)
I2 Pb1 I2 5_777 . 180.00(14)
I2 Pb1 I1 8_755 5_777 92.23(10)
I2 Pb1 I1 4_577 5_777 87.77(10)
I2 Pb1 I1 5_777 5_777 92.76(9)
I2 Pb1 I1 . 5_777 87.24(9)
I2 Pb1 I1 8_755 . 87.77(10)
I2 Pb1 I1 4_577 . 92.23(10)
I2 Pb1 I1 5_777 . 87.24(9)
I2 Pb1 I1 . . 92.76(9)
I1 Pb1 I1 5_777 . 180.0000(10)

loop_
_geom_bond_atom_site_label_1
_geom_bond_atom_site_label_2
_geom_bond_site_symmetry_2
_geom_bond_distance
C1 N1 . 1.449(10)
C1 C2 . 1.520(10)
C1 H1D . 0.97
C1 H1E . 0.97
C2 C3 . 1.518(10)
C2 H2A . 0.97
C2 H2B . 0.97
C3 C4 . 1.520(10)
C3 H3A . 0.97
C3 H3B . 0.97
C4 C5 . 1.519(10)
C4 H4A . 0.97
C4 H4B . 0.97
C5 H5A . 0.96
C5 H5B . 0.96
C5 H5C . 0.96
N1 H1A . 0.89
N1 H1B . 0.89
N1 H1C . 0.89
I1 Pb1 . 3.200(4)
I2 Pb1 4_477 3.188(2)
I2 Pb1 . 3.191(2)
Pb1 I2 8_755 3.188(2)
Pb1 I2 4_577 3.188(2)
Pb1 I2 5_777 3.191(2)
Pb1 I1 5_777 3.200(4)

loop_
_geom_hbond_atom_site_label_D
_geom_hbond_atom_site_label_H
_geom_hbond_atom_site_label_A
_geom_hbond_site_symmetry_A
_geom_hbond_distance_DH
_geom_hbond_distance_HA
_geom_hbond_distance_DA
_geom_hbond_angle_DHA
N1 H1A I2 8_755 0.89 3.12 3.70(5) 125
N1 H1B I1 . 0.89 2.8 3.66(7) 163
N1 H1C I1 8_855 0.89 2.65 3.53(5) 171

loop_
_geom_torsion_atom_site_label_1
_geom_torsion_atom_site_label_2
_geom_torsion_atom_site_label_3
_geom_torsion_atom_site_label_4
_geom_torsion_site_symmetry_1
_geom_torsion_site_symmetry_4
_geom_torsion
N1 C1 C2 C3 . . -159(7)
C1 C2 C3 C4 . . -148(7)
C2 C3 C4 C5 . . -72(8)
Pb1 I2 Pb1 I2 4_477 8_755 160.1(3)
Pb1 I2 Pb1 I2 4_477 4_577 -19.9(3)
Pb1 I2 Pb1 I1 4_477 5_777 67.8(4)
Pb1 I2 Pb1 I1 4_477 . -112.2(4)
